data_7016337
loop_
_publ_author_name
'Xue, Fei'
'Zhao, Jin'
'Hor, T. S. Andy'

_publ_section_title
;
 Iron(ii) complexes with functionalized amine-pyrazolyl tripodal
 ligands in the cross-coupling of aryl Grignard with alkyl halides.
;
_journal_issue 35
_journal_name_full 'Dalton transactions (Cambridge, England : 2003)'
_journal_page_first 8935
_journal_page_last 8940
_journal_paper_doi 10.1039/c1dt10258c
_journal_volume 40
_journal_year 2011
_chemical_formula_sum 'C18 H25 Cl2 Fe N5 S'
_chemical_formula_weight 470.24
_chemical_name_systematic
;
?
;
_space_group_IT_number 14
_symmetry_cell_setting monoclinic
_symmetry_space_group_name_Hall '-P 2yn'
_symmetry_space_group_name_H-M 'P 1 21/n 1'
_atom_sites_solution_hydrogens geom
_atom_sites_solution_primary direct
_atom_sites_solution_secondary difmap
_audit_creation_method SHELXL-97
_cell_angle_alpha 90.00
_cell_angle_beta 106.726(5)
_cell_angle_gamma 90.00
_cell_formula_units_Z 4
_cell_length_a 12.332(3)
_cell_length_b 13.092(3)
_cell_length_c 13.745(3)
_cell_measurement_reflns_used 942
_cell_measurement_temperature 100(2)
_cell_measurement_theta_max 27.49
_cell_measurement_theta_min 3.10
_cell_volume 2125.3(9)
_computing_cell_refinement 'Bruker SMART'
_computing_data_collection 'Bruker SMART'
_computing_data_reduction 'Bruker SAINT'
_computing_molecular_graphics 'Bruker SHELXTL'
_computing_publication_material 'Bruker SHELXTL'
_computing_structure_refinement 'SHELXL-97 (Sheldrick, 1997)'
_computing_structure_solution 'SHELXS-97 (Sheldrick, 1990)'
_diffrn_ambient_temperature 100(2)
_diffrn_measured_fraction_theta_full 0.998
_diffrn_measured_fraction_theta_max 0.998
_diffrn_measurement_device_type 'CCD area detector'
_diffrn_measurement_method 'phi and omega scans'
_diffrn_radiation_monochromator graphite
_diffrn_radiation_source 'fine-focus sealed tube'
_diffrn_radiation_type MoK\a
_diffrn_radiation_wavelength 0.71073
_diffrn_reflns_av_R_equivalents 0.0251
_diffrn_reflns_av_sigmaI/netI 0.0284
_diffrn_reflns_limit_h_max 11
_diffrn_reflns_limit_h_min -16
_diffrn_reflns_limit_k_max 15
_diffrn_reflns_limit_k_min -17
_diffrn_reflns_limit_l_max 17
_diffrn_reflns_limit_l_min -17
_diffrn_reflns_number 14768
_diffrn_reflns_theta_full 27.50
_diffrn_reflns_theta_max 27.50
_diffrn_reflns_theta_min 1.96
_exptl_absorpt_coefficient_mu 1.073
_exptl_absorpt_correction_T_max 0.7829
_exptl_absorpt_correction_T_min 0.5379
_exptl_absorpt_correction_type multi-scan
_exptl_absorpt_process_details 'Sadabs, (Sheldrick 2001)'
_exptl_crystal_colour Colourless
_exptl_crystal_density_diffrn 1.470
_exptl_crystal_density_meas ?
_exptl_crystal_density_method 'not measured'
_exptl_crystal_description Block
_exptl_crystal_F_000 976
_exptl_crystal_size_max 0.66
_exptl_crystal_size_mid 0.38
_exptl_crystal_size_min 0.24
_refine_diff_density_max 0.567
_refine_diff_density_min -0.293
_refine_diff_density_rms 0.084
_refine_ls_extinction_method none
_refine_ls_goodness_of_fit_ref 1.073
_refine_ls_hydrogen_treatment constr
_refine_ls_matrix_type full
_refine_ls_number_parameters 248
_refine_ls_number_reflns 4873
_refine_ls_number_restraints 0
_refine_ls_restrained_S_all 1.073
_refine_ls_R_factor_all 0.0392
_refine_ls_R_factor_gt 0.0358
_refine_ls_shift/su_max 0.001
_refine_ls_shift/su_mean 0.000
_refine_ls_structure_factor_coef Fsqd
_refine_ls_weighting_details 'calc w=1/[\s^2^(Fo^2^)+(0.0522P)^2^+1.2840P] where P=(Fo^2^+2Fc^2^)/3'
_refine_ls_weighting_scheme calc
_refine_ls_wR_factor_gt 0.0929
_refine_ls_wR_factor_ref 0.0949
_reflns_number_gt 4461
_reflns_number_total 4873
_reflns_threshold_expression >2sigma(I)
_cod_data_source_file c1dt10258c.txt
_cod_data_source_block a242
_cod_depositor_comments
;
The following automatic conversions were performed:

'_symmetry_cell_setting' value 'Monoclinic' changed to 'monoclinic'
according to /home/saulius/struct/CIF-dictionaries/cif_core.dic
dictionary named 'cif_core.dic' version 2.4.1 from
2010-06-29.

'_exptl_absorpt_correction_type' value 'Multi-scan'
changed to 'multi-scan' according to
/home/saulius/struct/CIF-dictionaries/cif_core.dic dictionary named
'cif_core.dic' version 2.4.1 from 2010-06-29.

Automatic conversion script
Id: cif_fix_values 1715 2011-07-08 13:25:40Z adriana 

The following automatic conversions were performed:

'_exptl_crystal_density_meas' value 'Not Measured' was changed to '?'
- the value is perceived as not measured.

Automatic conversion script
Id: cif_fix_values 3008 2015-01-20 13:52:24Z robertas 
;
_cod_original_cell_volume 2125.2(8)
_cod_original_sg_symbol_H-M P2(1)/n
_cod_database_code 7016337

loop_
_symmetry_equiv_pos_as_xyz
'x, y, z'
'-x+1/2, y+1/2, -z+1/2'
'-x, -y, -z'
'x-1/2, -y-1/2, z-1/2'

loop_
_atom_site_label
_atom_site_type_symbol
_atom_site_fract_x
_atom_site_fract_y
_atom_site_fract_z
_atom_site_U_iso_or_equiv
_atom_site_adp_type
_atom_site_occupancy
_atom_site_symmetry_multiplicity
_atom_site_calc_flag
_atom_site_refinement_flags
Fe1 Fe 0.98521(2) 0.235888(19) 0.172244(18) 0.01440(9) Uani 1 1 d .
S1 S 1.06910(5) 0.11266(4) -0.23145(4) 0.02702(13) Uani 1 1 d .
Cl1 Cl 1.13321(4) 0.13656(4) 0.15489(3) 0.02309(12) Uani 1 1 d .
Cl2 Cl 1.04814(4) 0.31246(4) 0.33547(3) 0.02113(11) Uani 1 1 d .
N1 N 0.84767(14) 0.14310(12) 0.18121(12) 0.0189(3) Uani 1 1 d .
N2 N 0.79395(13) 0.08897(11) 0.09519(11) 0.0159(3) Uani 1 1 d .
N5 N 0.87423(13) 0.20167(11) 0.00042(11) 0.0140(3) Uani 1 1 d .
N4 N 0.83534(13) 0.37590(11) 0.02247(11) 0.0164(3) Uani 1 1 d .
N3 N 0.93364(13) 0.37846(12) 0.10059(11) 0.0164(3) Uani 1 1 d .
C1 C 0.79517(18) 0.11508(15) 0.25008(15) 0.0225(4) Uani 1 1 d .
C2 C 0.71030(17) 0.04312(15) 0.20835(15) 0.0212(4) Uani 1 1 d .
H2 H 0.6614 0.0115 0.2416 0.025 Uiso 1 1 calc R
C3 C 0.71189(16) 0.02733(14) 0.10960(14) 0.0177(4) Uani 1 1 d .
C4 C 0.8279(2) 0.1597(2) 0.35487(17) 0.0392(6) Uani 1 1 d .
H4A H 0.8935 0.2047 0.3633 0.059 Uiso 1 1 calc R
H4B H 0.8474 0.1045 0.4051 0.059 Uiso 1 1 calc R
H4C H 0.7644 0.1990 0.3648 0.059 Uiso 1 1 calc R
C5 C 0.64646(17) -0.04397(15) 0.02954(15) 0.0234(4) Uani 1 1 d .
H5A H 0.6073 -0.0050 -0.0313 0.035 Uiso 1 1 calc R
H5B H 0.5907 -0.0807 0.0546 0.035 Uiso 1 1 calc R
H5C H 0.6983 -0.0930 0.0127 0.035 Uiso 1 1 calc R
C6 C 0.83182(16) 0.09773(13) 0.00480(13) 0.0158(3) Uani 1 1 d .
H6A H 0.7682 0.0837 -0.0565 0.019 Uiso 1 1 calc R
H6B H 0.8927 0.0475 0.0075 0.019 Uiso 1 1 calc R
C13 C 0.93976(15) 0.20923(14) -0.07403(13) 0.0151(3) Uani 1 1 d .
H13A H 1.0069 0.1644 -0.0512 0.018 Uiso 1 1 calc R
H13B H 0.9674 0.2803 -0.0736 0.018 Uiso 1 1 calc R
C14 C 0.87521(16) 0.18046(14) -0.18396(13) 0.0182(4) Uani 1 1 d .
H14A H 0.8463 0.1098 -0.1856 0.022 Uiso 1 1 calc R
H14B H 0.8095 0.2266 -0.2089 0.022 Uiso 1 1 calc R
C15 C 0.95009(16) 0.18817(14) -0.25246(13) 0.0167(4) Uani 1 1 d .
C16 C 0.93554(18) 0.24729(14) -0.33902(15) 0.0208(4) Uani 1 1 d .
H16 H 0.8748 0.2939 -0.3639 0.025 Uiso 1 1 calc R
C17 C 1.02310(19) 0.22957(15) -0.38633(15) 0.0240(4) Uani 1 1 d .
H17 H 1.0267 0.2634 -0.4465 0.029 Uiso 1 1 calc R
C18 C 1.10014(19) 0.15990(17) -0.33699(16) 0.0270(4) Uani 1 1 d .
H18 H 1.1638 0.1395 -0.3581 0.032 Uiso 1 1 calc R
C12 C 0.78359(16) 0.27798(13) -0.01609(14) 0.0162(4) Uani 1 1 d .
H12A H 0.7433 0.2835 -0.0894 0.019 Uiso 1 1 calc R
H12B H 0.7283 0.2577 0.0202 0.019 Uiso 1 1 calc R
C9 C 0.79745(17) 0.47030(14) -0.00856(14) 0.0186(4) Uani 1 1 d .
C8 C 0.87604(17) 0.53731(14) 0.04955(14) 0.0201(4) Uani 1 1 d .
H8 H 0.8740 0.6097 0.0452 0.024 Uiso 1 1 calc R
C7 C 0.95935(17) 0.47788(14) 0.11613(14) 0.0179(4) Uani 1 1 d .
C11 C 0.68791(19) 0.48802(16) -0.08895(16) 0.0265(4) Uani 1 1 d .
H11A H 0.6918 0.4577 -0.1530 0.040 Uiso 1 1 calc R
H11B H 0.6742 0.5616 -0.0981 0.040 Uiso 1 1 calc R
H11C H 0.6260 0.4563 -0.0683 0.040 Uiso 1 1 calc R
C10 C 1.06494(18) 0.51290(15) 0.19413(15) 0.0236(4) Uani 1 1 d .
H10A H 1.0471 0.5303 0.2571 0.035 Uiso 1 1 calc R
H10B H 1.0953 0.5732 0.1687 0.035 Uiso 1 1 calc R
H10C H 1.1214 0.4580 0.2075 0.035 Uiso 1 1 calc R

loop_
_atom_site_aniso_label
_atom_site_aniso_U_11
_atom_site_aniso_U_22
_atom_site_aniso_U_33
_atom_site_aniso_U_23
_atom_site_aniso_U_13
_atom_site_aniso_U_12
Fe1 0.01470(15) 0.01426(14) 0.01344(14) 0.00033(9) 0.00278(10) 0.00044(9)
S1 0.0276(3) 0.0332(3) 0.0236(2) 0.0103(2) 0.0128(2) 0.0091(2)
Cl1 0.0208(2) 0.0270(2) 0.0205(2) -0.00090(17) 0.00433(18) 0.00736(17)
Cl2 0.0222(2) 0.0247(2) 0.0143(2) -0.00205(16) 0.00174(17) 0.00121(17)
N1 0.0241(8) 0.0187(8) 0.0147(7) -0.0027(6) 0.0070(6) -0.0042(6)
N2 0.0181(8) 0.0162(7) 0.0140(7) -0.0015(6) 0.0057(6) -0.0022(6)
N5 0.0162(7) 0.0118(7) 0.0146(7) 0.0001(5) 0.0052(6) 0.0003(5)
N4 0.0185(8) 0.0148(7) 0.0152(7) -0.0010(6) 0.0035(6) 0.0018(6)
N3 0.0187(8) 0.0169(7) 0.0126(7) -0.0011(6) 0.0028(6) -0.0009(6)
C1 0.0271(10) 0.0236(10) 0.0189(9) -0.0004(7) 0.0100(8) -0.0036(8)
C2 0.0232(10) 0.0211(9) 0.0224(9) 0.0022(7) 0.0116(8) -0.0017(7)
C3 0.0172(9) 0.0148(8) 0.0213(9) 0.0023(7) 0.0057(7) 0.0007(7)
C4 0.0541(16) 0.0481(14) 0.0225(11) -0.0110(10) 0.0221(11) -0.0255(12)
C5 0.0239(10) 0.0224(10) 0.0235(9) -0.0010(8) 0.0063(8) -0.0067(8)
C6 0.0200(9) 0.0141(8) 0.0152(8) -0.0005(6) 0.0079(7) -0.0012(7)
C13 0.0166(8) 0.0156(8) 0.0136(8) 0.0003(6) 0.0050(7) -0.0013(6)
C14 0.0183(9) 0.0218(9) 0.0142(8) -0.0006(7) 0.0042(7) -0.0010(7)
C15 0.0197(9) 0.0165(8) 0.0135(8) -0.0008(6) 0.0040(7) -0.0004(7)
C16 0.0288(11) 0.0153(9) 0.0204(9) -0.0015(7) 0.0105(8) -0.0015(7)
C17 0.0334(11) 0.0227(10) 0.0175(9) 0.0031(7) 0.0101(8) -0.0024(8)
C18 0.0318(11) 0.0327(11) 0.0220(10) 0.0041(8) 0.0166(9) 0.0019(9)
C12 0.0163(9) 0.0141(8) 0.0177(8) -0.0023(6) 0.0042(7) 0.0013(6)
C9 0.0241(9) 0.0165(8) 0.0164(8) 0.0008(7) 0.0077(7) 0.0042(7)
C8 0.0275(10) 0.0139(8) 0.0204(9) -0.0006(7) 0.0090(8) 0.0006(7)
C7 0.0238(10) 0.0166(8) 0.0155(8) -0.0014(7) 0.0093(7) -0.0008(7)
C11 0.0300(11) 0.0222(10) 0.0230(10) 0.0019(8) 0.0004(8) 0.0084(8)
C10 0.0276(10) 0.0198(9) 0.0223(9) -0.0027(7) 0.0053(8) -0.0057(8)

loop_
_atom_type_symbol
_atom_type_description
_atom_type_scat_dispersion_real
_atom_type_scat_dispersion_imag
_atom_type_scat_source
C C 0.0033 0.0016 'International Tables Vol C Tables 4.2.6.8 and 6.1.1.4'
H H 0.0000 0.0000 'International Tables Vol C Tables 4.2.6.8 and 6.1.1.4'
N N 0.0061 0.0033 'International Tables Vol C Tables 4.2.6.8 and 6.1.1.4'
S S 0.1246 0.1234 'International Tables Vol C Tables 4.2.6.8 and 6.1.1.4'
Cl Cl 0.1484 0.1585 'International Tables Vol C Tables 4.2.6.8 and 6.1.1.4'
Fe Fe 0.3463 0.8444 'International Tables Vol C Tables 4.2.6.8 and 6.1.1.4'

loop_
_geom_angle_atom_site_label_1
_geom_angle_atom_site_label_2
_geom_angle_atom_site_label_3
_geom_angle
N1 Fe1 N3 113.18(6)
N1 Fe1 Cl1 110.67(5)
N3 Fe1 Cl1 126.02(5)
N1 Fe1 Cl2 103.68(4)
N3 Fe1 Cl2 92.29(4)
Cl1 Fe1 Cl2 106.40(2)
N1 Fe1 N5 73.24(6)
N3 Fe1 N5 72.43(6)
Cl1 Fe1 N5 92.12(4)
Cl2 Fe1 N5 160.87(4)
C18 S1 C15 92.18(10)
C1 N1 N2 104.77(15)
C1 N1 Fe1 138.97(13)
N2 N1 Fe1 116.19(11)
C3 N2 N1 112.17(15)
C3 N2 C6 127.65(15)
N1 N2 C6 120.09(14)
C6 N5 C12 111.94(14)
C6 N5 C13 111.30(13)
C12 N5 C13 113.02(14)
C6 N5 Fe1 103.97(10)
C12 N5 Fe1 102.58(10)
C13 N5 Fe1 113.40(11)
C9 N4 N3 111.97(15)
C9 N4 C12 127.92(15)
N3 N4 C12 120.10(14)
C7 N3 N4 105.31(15)
C7 N3 Fe1 138.94(13)
N4 N3 Fe1 114.97(11)
N1 C1 C2 110.47(17)
N1 C1 C4 121.34(18)
C2 C1 C4 128.19(19)
C3 C2 C1 106.44(17)
N2 C3 C2 106.14(16)
N2 C3 C5 122.29(17)
C2 C3 C5 131.50(17)
N2 C6 N5 108.36(14)
N5 C13 C14 115.60(15)
C15 C14 C13 111.23(15)
C16 C15 C14 128.67(18)
C16 C15 S1 110.95(15)
C14 C15 S1 120.31(13)
C15 C16 C17 111.79(18)
C18 C17 C16 113.27(18)
C17 C18 S1 111.81(16)
N4 C12 N5 107.90(14)
N4 C9 C8 106.17(16)
N4 C9 C11 122.23(17)
C8 C9 C11 131.57(18)
C9 C8 C7 106.65(16)
N3 C7 C8 109.86(17)
N3 C7 C10 121.79(17)
C8 C7 C10 128.34(17)

loop_
_geom_bond_atom_site_label_1
_geom_bond_atom_site_label_2
_geom_bond_distance
Fe1 N1 2.1185(17)
Fe1 N3 2.1209(16)
Fe1 Cl1 2.3086(6)
Fe1 Cl2 2.3747(6)
Fe1 N5 2.4064(15)
S1 C18 1.718(2)
S1 C15 1.7235(19)
N1 C1 1.343(3)
N1 N2 1.374(2)
N2 C3 1.353(2)
N2 C6 1.452(2)
N5 C6 1.465(2)
N5 C12 1.467(2)
N5 C13 1.479(2)
N4 C9 1.346(2)
N4 N3 1.369(2)
N4 C12 1.462(2)
N3 C7 1.342(2)
C1 C2 1.402(3)
C1 C4 1.498(3)
C2 C3 1.379(3)
C3 C5 1.491(3)
C13 C14 1.538(2)
C14 C15 1.500(3)
C15 C16 1.387(3)
C16 C17 1.431(3)
C17 C18 1.350(3)
C9 C8 1.379(3)
C9 C11 1.497(3)
C8 C7 1.399(3)
C7 C10 1.500(3)
